data_4084349
loop_
_publ_author_name
'Suzuki, Noriyuki'
'Yoshitani, Takao'
'Inoue, Shota'
'Hashizume, Daisuke'
'Yoshida, Hajime'
'Tezuka, Meguru'
'Ida, Keisuke'
'Nagashima, Sayoko'
'Chihara, Teiji'
'Kobayashi, Osamu'
'Nanbu, Shinkoh'
'Masuyama, Yoshiro'

_publ_section_title
;
 Haptotropic Shift of [5]Cumulenes in Zirconocene Complexes and Effects of
 Steric Factors
;
_journal_issue 19
_journal_name_full Organometallics
_journal_page_first 5220
_journal_paper_doi 10.1021/om500536c
_journal_volume 33
_journal_year 2014
_chemical_formula_moiety 'C32 H46 Zr'
_chemical_formula_sum 'C32 H46 Zr'
_chemical_formula_weight 521.94
_space_group_IT_number 15
_symmetry_cell_setting monoclinic
_symmetry_Int_Tables_number 15
_symmetry_space_group_name_Hall '-C 2yc'
_symmetry_space_group_name_H-M 'C 1 2/c 1'
_atom_sites_solution_hydrogens geom
_atom_sites_solution_primary direct
_atom_sites_solution_secondary difmap
_cell_angle_alpha 90.0000
_cell_angle_beta 123.972(8)
_cell_angle_gamma 90.0000
_cell_formula_units_Z 4
_cell_length_a 24.592(12)
_cell_length_b 8.945(3)
_cell_length_c 15.421(8)
_cell_measurement_reflns_used 4518
_cell_measurement_temperature 90
_cell_measurement_theta_max 30.96
_cell_measurement_theta_min 3.19
_cell_volume 2813(2)
_computing_cell_refinement CrystalClear
_computing_data_collection 'CrystalClear (Rigaku/MSC Inc., 2005)'
_computing_data_reduction CrystalClear
_computing_molecular_graphics 'CrystalStructure 4.0'
_computing_publication_material 'CrystalStructure 4.0 (Rigaku, 2010)'
_computing_structure_refinement 'SHELXL97 (Sheldrick, 2008)'
_computing_structure_solution 'SIR92 (Altomare, et al., 1994)'
_diffrn_ambient_temperature 90
_diffrn_detector_area_resol_mean 7.314
_diffrn_measured_fraction_theta_full 0.994
_diffrn_measured_fraction_theta_max 0.994
_diffrn_measurement_device_type 'Rigaku Saturn70'
_diffrn_measurement_method \w
_diffrn_radiation_type 'Mo K\a'
_diffrn_radiation_wavelength 0.71070
_diffrn_reflns_av_R_equivalents 0.0579
_diffrn_reflns_limit_h_max 31
_diffrn_reflns_limit_h_min -26
_diffrn_reflns_limit_k_max 11
_diffrn_reflns_limit_k_min -11
_diffrn_reflns_limit_l_max 18
_diffrn_reflns_limit_l_min -20
_diffrn_reflns_number 8761
_diffrn_reflns_theta_full 27.50
_diffrn_reflns_theta_max 27.50
_diffrn_standards_number 0
_exptl_absorpt_coefficient_mu 0.407
_exptl_absorpt_correction_T_max 0.980
_exptl_absorpt_correction_T_min 0.867
_exptl_absorpt_correction_type multi-scan
_exptl_absorpt_process_details 'REQAB (Rigaku, 1998)'
_exptl_crystal_colour colorless
_exptl_crystal_density_diffrn 1.232
_exptl_crystal_density_method 'not measured'
_exptl_crystal_description block
_exptl_crystal_F_000 1112.00
_exptl_crystal_size_max 0.150
_exptl_crystal_size_mid 0.100
_exptl_crystal_size_min 0.050
_refine_diff_density_max 0.960
_refine_diff_density_min -0.460
_refine_ls_extinction_method none
_refine_ls_goodness_of_fit_ref 1.071
_refine_ls_hydrogen_treatment mixed
_refine_ls_number_parameters 171
_refine_ls_number_reflns 3211
_refine_ls_number_restraints 0
_refine_ls_R_factor_gt 0.0497
_refine_ls_shift/su_max 0.000
_refine_ls_structure_factor_coef Fsqd
_refine_ls_weighting_details 'w = 1/[\s^2^(Fo^2^)+(0.0221P)^2^+5.4933P] where P=(Fo^2^+2Fc^2^)/3'
_refine_ls_weighting_scheme calc
_refine_ls_wR_factor_ref 0.0960
_reflns_number_gt 2743
_reflns_number_total 3212
_reflns_threshold_expression F^2^>2.0\s(F^2^)
_cod_data_source_file om500536c_si_002.cif
_cod_data_source_block 14b_ns103
_cod_depositor_comments 'Adding full bibliography for 4084349--4084356.cif.'
_cod_original_cell_volume 2813(3)
_cod_database_code 4084349

loop_
_symmetry_equiv_pos_site_id
_symmetry_equiv_pos_as_xyz
1 +X,+Y,+Z
2 -X,+Y,1/2-Z
3 -X,-Y,-Z
4 +X,-Y,1/2+Z
5 1/2+X,1/2+Y,+Z
6 1/2-X,1/2+Y,1/2-Z
7 1/2-X,1/2-Y,-Z
8 1/2+X,1/2-Y,1/2+Z

loop_
_atom_site_label
_atom_site_type_symbol
_atom_site_fract_x
_atom_site_fract_y
_atom_site_fract_z
_atom_site_U_iso_or_equiv
_atom_site_adp_type
_atom_site_occupancy
_atom_site_symmetry_multiplicity
_atom_site_calc_flag
_atom_site_refinement_flags
Zr(1) Zr 0.0000 0.15967(4) 0.7500 0.01559(12) Uani 1.0 4 d .
C(3) C 0.11913(13) 0.3784(3) 0.9838(2) 0.0187(6) Uani 1.0 8 d .
C(1) C 0.06710(13) 0.3311(3) 0.88930(19) 0.0169(6) Uani 1.0 8 d .
C(2) C 0.02375(13) 0.4078(3) 0.79718(19) 0.0169(6) Uani 1.0 8 d .
C(4) C 0.15675(14) 0.2704(4) 1.0772(2) 0.0217(7) Uani 1.0 8 d .
C(5) C 0.22759(15) 0.2481(4) 1.1107(3) 0.0403(9) Uani 1.0 8 d .
C(6) C 0.12596(15) 0.1145(4) 1.0527(3) 0.0275(7) Uani 1.0 8 d .
C(7) C 0.15462(18) 0.3255(5) 1.1705(3) 0.0420(9) Uani 1.0 8 d .
C(8) C 0.13916(14) 0.5474(3) 0.9925(2) 0.0255(7) Uani 1.0 8 d .
C(9) C 0.1984(2) 0.6037(5) 1.0971(3) 0.0711(16) Uani 1.0 8 d .
C(10) C 0.08188(17) 0.6468(4) 0.9688(3) 0.0392(9) Uani 1.0 8 d .
C(11) C 0.15556(17) 0.5796(4) 0.9120(3) 0.0373(9) Uani 1.0 8 d .
C(12) C 0.09624(15) 0.1789(4) 0.7317(3) 0.0260(7) Uani 1.0 8 d .
C(13) C 0.04279(14) 0.1286(4) 0.6352(3) 0.0217(7) Uani 1.0 8 d .
C(14) C 0.02550(15) -0.0137(4) 0.6505(3) 0.0235(7) Uani 1.0 8 d .
C(15) C 0.06924(16) -0.0525(4) 0.7560(3) 0.0293(8) Uani 1.0 8 d .
C(16) C 0.11265(15) 0.0669(4) 0.8064(3) 0.0281(7) Uani 1.0 8 d .
H(12) H 0.1167(16) 0.278(4) 0.744(3) 0.036(10) Uiso 1.0 8 d .
H(13) H 0.0195(16) 0.185(4) 0.569(3) 0.036(10) Uiso 1.0 8 d .
H(14) H -0.0106(15) -0.070(4) 0.597(3) 0.030(9) Uiso 1.0 8 d .
H(15) H 0.0674(16) -0.150(4) 0.788(3) 0.037(9) Uiso 1.0 8 d .
H(16) H 0.1498(16) 0.071(4) 0.883(3) 0.034(9) Uiso 1.0 8 d .
H(5A) H 0.2477 0.1672 1.1622 0.0483 Uiso 1.0 8 calc R
H(5B) H 0.2523 0.3407 1.1419 0.0483 Uiso 1.0 8 calc R
H(5C) H 0.2282 0.2221 1.0495 0.0483 Uiso 1.0 8 calc R
H(6A) H 0.1529 0.0488 1.1130 0.0330 Uiso 1.0 8 calc R
H(6B) H 0.1236 0.0736 0.9917 0.0330 Uiso 1.0 8 calc R
H(6C) H 0.0817 0.1213 1.0375 0.0330 Uiso 1.0 8 calc R
H(7A) H 0.1691 0.2450 1.2220 0.0504 Uiso 1.0 8 calc R
H(7B) H 0.1097 0.3545 1.1454 0.0504 Uiso 1.0 8 calc R
H(7C) H 0.1837 0.4119 1.2031 0.0504 Uiso 1.0 8 calc R
H(9A) H 0.1902 0.5897 1.1519 0.0853 Uiso 1.0 8 calc R
H(9B) H 0.2053 0.7101 1.0912 0.0853 Uiso 1.0 8 calc R
H(9C) H 0.2375 0.5472 1.1151 0.0853 Uiso 1.0 8 calc R
H(10A) H 0.0445 0.6292 0.8969 0.0471 Uiso 1.0 8 calc R
H(10B) H 0.0951 0.7520 0.9770 0.0471 Uiso 1.0 8 calc R
H(10C) H 0.0693 0.6230 1.0173 0.0471 Uiso 1.0 8 calc R
H(11A) H 0.1172 0.5580 0.8416 0.0447 Uiso 1.0 8 calc R
H(11B) H 0.1923 0.5163 0.9264 0.0447 Uiso 1.0 8 calc R
H(11C) H 0.1677 0.6850 0.9163 0.0447 Uiso 1.0 8 calc R

loop_
_atom_site_aniso_label
_atom_site_aniso_U_11
_atom_site_aniso_U_22
_atom_site_aniso_U_33
_atom_site_aniso_U_12
_atom_site_aniso_U_13
_atom_site_aniso_U_23
Zr(1) 0.0165(2) 0.01614(19) 0.0154(2) 0.0000 0.00970(16) 0.0000
C(3) 0.0170(14) 0.0238(15) 0.0136(13) 0.0046(11) 0.0076(12) 0.0004(11)
C(1) 0.0179(14) 0.0174(13) 0.0147(13) 0.0009(11) 0.0086(11) 0.0023(11)
C(2) 0.0192(15) 0.0131(12) 0.0161(13) -0.0017(10) 0.0086(11) -0.0012(11)
C(4) 0.0150(15) 0.0307(15) 0.0143(14) 0.0045(12) 0.0051(12) 0.0042(12)
C(5) 0.0205(18) 0.047(2) 0.048(2) 0.0090(15) 0.0158(16) 0.0202(18)
C(6) 0.0266(17) 0.0310(17) 0.0214(15) 0.0035(13) 0.0114(13) 0.0098(13)
C(7) 0.051(3) 0.059(3) 0.0233(17) -0.0060(19) 0.0250(17) -0.0044(16)
C(8) 0.0224(17) 0.0233(15) 0.0149(14) -0.0005(12) 0.0007(12) -0.0050(12)
C(9) 0.073(4) 0.036(2) 0.033(2) -0.018(2) -0.015(2) -0.0059(17)
C(10) 0.046(3) 0.0281(17) 0.043(2) 0.0039(16) 0.0239(18) -0.0099(16)
C(11) 0.038(2) 0.0275(17) 0.051(3) -0.0083(15) 0.0277(18) -0.0034(16)
C(12) 0.0225(16) 0.0312(17) 0.0303(17) -0.0049(13) 0.0185(14) -0.0075(14)
C(13) 0.0222(16) 0.0277(16) 0.0237(15) 0.0012(12) 0.0181(13) 0.0005(13)
C(14) 0.0228(16) 0.0277(16) 0.0278(16) -0.0013(13) 0.0190(14) -0.0062(13)
C(15) 0.0353(19) 0.0261(16) 0.0394(19) 0.0134(14) 0.0288(16) 0.0087(14)
C(16) 0.0202(17) 0.0427(19) 0.0258(16) 0.0110(14) 0.0155(14) 0.0040(14)

loop_
_atom_type_symbol
_atom_type_description
_atom_type_scat_dispersion_real
_atom_type_scat_dispersion_imag
_atom_type_scat_source
C C 0.0033 0.0016
;
International Tables for Crystallography
(1992, Vol. C, Tables 4.2.6.8 and 6.1.1.4)
;
H H 0.0000 0.0000
;
International Tables for Crystallography
(1992, Vol. C, Table 6.1.1.4)
;
Zr Zr -2.9673 0.5597
;
International Tables for Crystallography
(1992, Vol. C, Tables 4.2.6.8 and 6.1.1.4)
;

loop_
_geom_angle_atom_site_label_1
_geom_angle_atom_site_label_2
_geom_angle_atom_site_label_3
_geom_angle
_geom_angle_publ_flag
_geom_angle_site_symmetry_1
_geom_angle_site_symmetry_3
C(1) Zr(1) C(1) 100.31(9) yes . 2_556
C(1) Zr(1) C(2) 34.35(8) yes . .
C(1) Zr(1) C(2) 65.96(9) yes . 2_556
C(1) Zr(1) C(12) 80.69(12) yes . .
C(1) Zr(1) C(12) 94.29(12) yes . 2_556
C(1) Zr(1) C(13) 110.53(12) yes . .
C(1) Zr(1) C(13) 77.87(12) yes . 2_556
C(1) Zr(1) C(14) 131.75(12) yes . .
C(1) Zr(1) C(14) 97.50(11) yes . 2_556
C(1) Zr(1) C(15) 109.70(10) yes . .
C(1) Zr(1) C(15) 129.00(13) yes . 2_556
C(1) Zr(1) C(16) 80.14(11) yes . .
C(1) Zr(1) C(16) 126.21(13) yes . 2_556
C(1) Zr(1) C(2) 65.96(9) yes 2_556 .
C(1) Zr(1) C(2) 34.35(8) yes 2_556 2_556
C(1) Zr(1) C(12) 94.29(12) yes 2_556 .
C(1) Zr(1) C(12) 80.69(12) yes 2_556 2_556
C(1) Zr(1) C(13) 77.87(12) yes 2_556 .
C(1) Zr(1) C(13) 110.53(12) yes 2_556 2_556
C(1) Zr(1) C(14) 97.50(11) yes 2_556 .
C(1) Zr(1) C(14) 131.75(12) yes 2_556 2_556
C(1) Zr(1) C(15) 129.00(13) yes 2_556 .
C(1) Zr(1) C(15) 109.70(10) yes 2_556 2_556
C(1) Zr(1) C(16) 126.21(13) yes 2_556 .
C(1) Zr(1) C(16) 80.14(11) yes 2_556 2_556
C(2) Zr(1) C(2) 31.64(8) yes . 2_556
C(2) Zr(1) C(12) 83.24(12) yes . .
C(2) Zr(1) C(12) 89.26(12) yes . 2_556
C(2) Zr(1) C(13) 101.26(12) yes . .
C(2) Zr(1) C(13) 90.91(12) yes . 2_556
C(2) Zr(1) C(14) 133.28(13) yes . .
C(2) Zr(1) C(14) 120.69(12) yes . 2_556
C(2) Zr(1) C(15) 131.84(12) yes . .
C(2) Zr(1) C(15) 141.63(14) yes . 2_556
C(2) Zr(1) C(16) 99.86(11) yes . .
C(2) Zr(1) C(16) 117.30(12) yes . 2_556
C(2) Zr(1) C(12) 89.26(12) yes 2_556 .
C(2) Zr(1) C(12) 83.24(12) yes 2_556 2_556
C(2) Zr(1) C(13) 90.91(12) yes 2_556 .
C(2) Zr(1) C(13) 101.26(12) yes 2_556 2_556
C(2) Zr(1) C(14) 120.69(12) yes 2_556 .
C(2) Zr(1) C(14) 133.28(13) yes 2_556 2_556
C(2) Zr(1) C(15) 141.63(14) yes 2_556 .
C(2) Zr(1) C(15) 131.84(12) yes 2_556 2_556
C(2) Zr(1) C(16) 117.30(12) yes 2_556 .
C(2) Zr(1) C(16) 99.86(11) yes 2_556 2_556
C(12) Zr(1) C(12) 172.22(11) yes . 2_556
C(12) Zr(1) C(13) 32.05(9) yes . .
C(12) Zr(1) C(13) 149.59(9) yes . 2_556
C(12) Zr(1) C(14) 53.44(11) yes . .
C(12) Zr(1) C(14) 132.84(11) yes . 2_556
C(12) Zr(1) C(15) 53.29(12) yes . .
C(12) Zr(1) C(15) 134.43(12) yes . 2_556
C(12) Zr(1) C(16) 32.12(12) yes . .
C(12) Zr(1) C(16) 153.04(12) yes . 2_556
C(12) Zr(1) C(13) 149.59(9) yes 2_556 .
C(12) Zr(1) C(13) 32.05(9) yes 2_556 2_556
C(12) Zr(1) C(14) 132.84(11) yes 2_556 .
C(12) Zr(1) C(14) 53.44(11) yes 2_556 2_556
C(12) Zr(1) C(15) 134.43(12) yes 2_556 .
C(12) Zr(1) C(15) 53.29(12) yes 2_556 2_556
C(12) Zr(1) C(16) 153.04(12) yes 2_556 .
C(12) Zr(1) C(16) 32.12(12) yes 2_556 2_556
C(13) Zr(1) C(13) 167.41(10) yes . 2_556
C(13) Zr(1) C(14) 32.43(11) yes . .
C(13) Zr(1) C(14) 135.05(11) yes . 2_556
C(13) Zr(1) C(15) 53.54(12) yes . .
C(13) Zr(1) C(15) 115.39(12) yes . 2_556
C(13) Zr(1) C(16) 53.27(11) yes . .
C(13) Zr(1) C(16) 121.75(11) yes . 2_556
C(13) Zr(1) C(14) 135.05(11) yes 2_556 .
C(13) Zr(1) C(14) 32.43(11) yes 2_556 2_556
C(13) Zr(1) C(15) 115.39(12) yes 2_556 .
C(13) Zr(1) C(15) 53.54(12) yes 2_556 2_556
C(13) Zr(1) C(16) 121.75(11) yes 2_556 .
C(13) Zr(1) C(16) 53.27(11) yes 2_556 2_556
C(14) Zr(1) C(14) 103.15(12) yes . 2_556
C(14) Zr(1) C(15) 32.51(10) yes . .
C(14) Zr(1) C(15) 84.60(14) yes . 2_556
C(14) Zr(1) C(16) 53.52(10) yes . .
C(14) Zr(1) C(16) 100.82(12) yes . 2_556
C(14) Zr(1) C(15) 84.60(14) yes 2_556 .
C(14) Zr(1) C(15) 32.51(10) yes 2_556 2_556
C(14) Zr(1) C(16) 100.82(12) yes 2_556 .
C(14) Zr(1) C(16) 53.52(10) yes 2_556 2_556
C(15) Zr(1) C(15) 82.10(13) yes . 2_556
C(15) Zr(1) C(16) 32.14(11) yes . .
C(15) Zr(1) C(16) 110.67(12) yes . 2_556
C(15) Zr(1) C(16) 110.67(12) yes 2_556 .
C(15) Zr(1) C(16) 32.14(11) yes 2_556 2_556
C(16) Zr(1) C(16) 141.79(11) yes . 2_556
C(1) C(3) C(4) 121.3(3) yes . .
C(1) C(3) C(8) 116.9(3) yes . .
C(4) C(3) C(8) 121.83(19) yes . .
Zr(1) C(1) C(3) 157.5(2) yes . .
Zr(1) C(1) C(2) 69.43(14) yes . .
C(3) C(1) C(2) 131.7(3) yes . .
Zr(1) C(2) C(1) 76.22(15) yes . .
Zr(1) C(2) C(2) 74.18(16) yes . 2_556
C(1) C(2) C(2) 150.3(3) yes . 2_556
C(3) C(4) C(5) 112.0(4) yes . .
C(3) C(4) C(6) 112.64(19) yes . .
C(3) C(4) C(7) 110.7(3) yes . .
C(5) C(4) C(6) 106.1(3) yes . .
C(5) C(4) C(7) 110.5(3) yes . .
C(6) C(4) C(7) 104.5(4) yes . .
C(3) C(8) C(9) 118.3(3) yes . .
C(3) C(8) C(10) 109.6(3) yes . .
C(3) C(8) C(11) 108.9(3) yes . .
C(9) C(8) C(10) 105.5(3) yes . .
C(9) C(8) C(11) 105.4(4) yes . .
C(10) C(8) C(11) 108.8(3) yes . .
Zr(1) C(12) C(13) 73.6(3) yes . .
Zr(1) C(12) C(16) 73.7(3) yes . .
C(13) C(12) C(16) 108.1(3) yes . .
Zr(1) C(13) C(12) 74.4(3) yes . .
Zr(1) C(13) C(14) 72.4(3) yes . .
C(12) C(13) C(14) 107.7(3) yes . .
Zr(1) C(14) C(13) 75.2(3) yes . .
Zr(1) C(14) C(15) 74.6(3) yes . .
C(13) C(14) C(15) 108.2(3) yes . .
Zr(1) C(15) C(14) 72.9(2) yes . .
Zr(1) C(15) C(16) 74.7(3) yes . .
C(14) C(15) C(16) 107.9(3) yes . .
Zr(1) C(16) C(12) 74.2(2) yes . .
Zr(1) C(16) C(15) 73.2(3) yes . .
C(12) C(16) C(15) 108.0(3) yes . .
C(4) C(5) H(5A) 109.485 no . .
C(4) C(5) H(5B) 109.480 no . .
C(4) C(5) H(5C) 109.475 no . .
H(5A) C(5) H(5B) 109.465 no . .
H(5A) C(5) H(5C) 109.464 no . .
H(5B) C(5) H(5C) 109.458 no . .
C(4) C(6) H(6A) 109.476 no . .
C(4) C(6) H(6B) 109.469 no . .
C(4) C(6) H(6C) 109.471 no . .
H(6A) C(6) H(6B) 109.469 no . .
H(6A) C(6) H(6C) 109.473 no . .
H(6B) C(6) H(6C) 109.469 no . .
C(4) C(7) H(7A) 109.471 no . .
C(4) C(7) H(7B) 109.463 no . .
C(4) C(7) H(7C) 109.469 no . .
H(7A) C(7) H(7B) 109.473 no . .
H(7A) C(7) H(7C) 109.476 no . .
H(7B) C(7) H(7C) 109.475 no . .
C(8) C(9) H(9A) 109.468 no . .
C(8) C(9) H(9B) 109.477 no . .
C(8) C(9) H(9C) 109.474 no . .
H(9A) C(9) H(9B) 109.469 no . .
H(9A) C(9) H(9C) 109.461 no . .
H(9B) C(9) H(9C) 109.479 no . .
C(8) C(10) H(10A) 109.472 no . .
C(8) C(10) H(10B) 109.473 no . .
C(8) C(10) H(10C) 109.474 no . .
H(10A) C(10) H(10B) 109.471 no . .
H(10A) C(10) H(10C) 109.473 no . .
H(10B) C(10) H(10C) 109.466 no . .
C(8) C(11) H(11A) 109.477 no . .
C(8) C(11) H(11B) 109.468 no . .
C(8) C(11) H(11C) 109.471 no . .
H(11A) C(11) H(11B) 109.471 no . .
H(11A) C(11) H(11C) 109.463 no . .
H(11B) C(11) H(11C) 109.477 no . .
Zr(1) C(12) H(12) 117(3) no . .
C(13) C(12) H(12) 124.8(17) no . .
C(16) C(12) H(12) 127.0(18) no . .
Zr(1) C(13) H(13) 116(3) no . .
C(12) C(13) H(13) 126.5(18) no . .
C(14) C(13) H(13) 125.6(18) no . .
Zr(1) C(14) H(14) 116(3) no . .
C(13) C(14) H(14) 124(2) no . .
C(15) C(14) H(14) 128(2) no . .
Zr(1) C(15) H(15) 117(3) no . .
C(14) C(15) H(15) 124.3(15) no . .
C(16) C(15) H(15) 127.7(15) no . .
Zr(1) C(16) H(16) 119(3) no . .
C(12) C(16) H(16) 126(2) no . .
C(15) C(16) H(16) 126(2) no . .

loop_
_geom_bond_atom_site_label_1
_geom_bond_atom_site_label_2
_geom_bond_distance
_geom_bond_publ_flag
_geom_bond_site_symmetry_2
Zr(1) C(1) 2.393(3) yes .
Zr(1) C(1) 2.393(3) yes 2_556
Zr(1) C(2) 2.307(3) yes .
Zr(1) C(2) 2.307(3) yes 2_556
Zr(1) C(12) 2.541(5) yes .
Zr(1) C(12) 2.541(5) yes 2_556
Zr(1) C(13) 2.530(5) yes .
Zr(1) C(13) 2.530(5) yes 2_556
Zr(1) C(14) 2.495(4) yes .
Zr(1) C(14) 2.495(4) yes 2_556
Zr(1) C(15) 2.516(4) yes .
Zr(1) C(15) 2.516(4) yes 2_556
Zr(1) C(16) 2.535(4) yes .
Zr(1) C(16) 2.535(4) yes 2_556
C(3) C(1) 1.362(3) yes .
C(3) C(4) 1.541(4) yes .
C(3) C(8) 1.572(4) yes .
C(1) C(2) 1.390(4) yes .
C(2) C(2) 1.258(3) yes 2_556
C(4) C(5) 1.528(6) yes .
C(4) C(6) 1.530(5) yes .
C(4) C(7) 1.550(6) yes .
C(8) C(9) 1.534(4) yes .
C(8) C(10) 1.527(6) yes .
C(8) C(11) 1.532(7) yes .
C(12) C(13) 1.400(4) yes .
C(12) C(16) 1.404(5) yes .
C(13) C(14) 1.404(5) yes .
C(14) C(15) 1.403(4) yes .
C(15) C(16) 1.399(5) yes .
C(5) H(5A) 0.980 no .
C(5) H(5B) 0.980 no .
C(5) H(5C) 0.980 no .
C(6) H(6A) 0.980 no .
C(6) H(6B) 0.980 no .
C(6) H(6C) 0.980 no .
C(7) H(7A) 0.980 no .
C(7) H(7B) 0.980 no .
C(7) H(7C) 0.980 no .
C(9) H(9A) 0.980 no .
C(9) H(9B) 0.980 no .
C(9) H(9C) 0.980 no .
C(10) H(10A) 0.980 no .
C(10) H(10B) 0.980 no .
C(10) H(10C) 0.980 no .
C(11) H(11A) 0.980 no .
C(11) H(11B) 0.980 no .
C(11) H(11C) 0.980 no .
C(12) H(12) 0.98(4) no .
C(13) H(13) 0.98(4) no .
C(14) H(14) 0.95(3) no .
C(15) H(15) 1.02(4) no .
C(16) H(16) 1.01(3) no .

loop_
_geom_contact_atom_site_label_1
_geom_contact_atom_site_label_2
_geom_contact_distance
_geom_contact_publ_flag
_geom_contact_site_symmetry_2
C(1) C(5) 3.567(4) no .
C(1) C(6) 2.849(4) no .
C(1) C(10) 3.018(5) no .
C(1) C(11) 2.991(5) no .
C(2) C(8) 3.022(4) no .
C(2) C(10) 3.064(5) no .
C(2) C(11) 3.096(5) no .
C(4) C(9) 3.111(5) no .
C(5) C(8) 3.285(5) no .
C(5) C(9) 3.241(6) no .
C(6) C(13) 3.492(4) no 2_556
C(6) C(14) 3.459(4) no 2_556
C(7) C(8) 3.233(6) no .
C(7) C(9) 3.161(7) no .
Zr(1) H(12) 3.11(5) no 2_556
Zr(1) H(13) 3.09(5) no 2_556
Zr(1) H(14) 3.03(4) no 2_556
Zr(1) H(15) 3.11(4) no 2_556
Zr(1) H(16) 3.16(4) no 2_556
Zr(1) H(6B) 3.3265 no .
Zr(1) H(6B) 3.3265 no 2_556
C(3) H(13) 3.49(4) no 2_556
C(3) H(16) 3.45(4) no .
C(3) H(5A) 3.3783 no .
C(3) H(5B) 2.8039 no .
C(3) H(5C) 2.6723 no .
C(3) H(6A) 3.3911 no .
C(3) H(6B) 2.7291 no .
C(3) H(6C) 2.7709 no .
C(3) H(7A) 3.3738 no .
C(3) H(7B) 2.6375 no .
C(3) H(7C) 2.8365 no .
C(3) H(9A) 2.8784 no .
C(3) H(9B) 3.4804 no .
C(3) H(9C) 2.8751 no .
C(3) H(10A) 2.7287 no .
C(3) H(10B) 3.3845 no .
C(3) H(10C) 2.6950 no .
C(3) H(11A) 2.6971 no .
C(3) H(11B) 2.7052 no .
C(3) H(11C) 3.3792 no .
C(1) H(12) 3.13(5) no .
C(1) H(13) 2.86(5) no 2_556
C(1) H(16) 3.13(4) no .
C(1) H(5C) 3.4372 no .
C(1) H(6B) 2.6981 no .
C(1) H(6C) 2.8215 no .
C(1) H(7B) 3.4807 no .
C(1) H(10A) 2.7391 no .
C(1) H(10C) 3.2556 no .
C(1) H(11A) 2.6814 no .
C(1) H(11B) 3.2523 no .
C(2) H(12) 3.05(5) no .
C(2) H(12) 3.35(4) no 2_556
C(2) H(13) 3.44(5) no 2_556
C(2) H(10A) 2.3805 no .
C(2) H(10A) 3.1747 no 2_556
C(2) H(10C) 3.4980 no .
C(2) H(11A) 2.4072 no .
C(2) H(11A) 3.1793 no 2_556
C(2) H(11B) 3.5857 no .
C(4) H(16) 3.41(4) no .
C(4) H(9A) 3.0174 no .
C(4) H(9C) 3.0197 no .
C(5) H(16) 3.32(4) no .
C(5) H(6A) 2.5744 no .
C(5) H(6B) 2.6641 no .
C(5) H(6C) 3.3031 no .
C(5) H(7A) 2.7883 no .
C(5) H(7B) 3.3665 no .
C(5) H(7C) 2.6569 no .
C(5) H(9A) 3.3526 no .
C(5) H(9C) 2.6837 no .
C(5) H(11B) 3.4390 no .
C(6) H(13) 3.03(4) no 2_556
C(6) H(14) 2.96(3) no 2_556
C(6) H(16) 3.01(5) no .
C(6) H(5A) 2.5265 no .
C(6) H(5B) 3.2962 no .
C(6) H(5C) 2.7179 no .
C(6) H(7A) 2.4921 no .
C(6) H(7B) 2.7300 no .
C(6) H(7C) 3.2854 no .
C(7) H(5A) 2.7540 no .
C(7) H(5B) 2.6783 no .
C(7) H(5C) 3.3741 no .
C(7) H(6A) 2.6208 no .
C(7) H(6B) 3.3035 no .
C(7) H(6C) 2.5784 no .
C(7) H(9A) 2.5913 no .
C(7) H(9C) 3.2813 no .
C(7) H(10C) 3.3946 no .
C(8) H(5B) 3.0503 no .
C(8) H(5C) 3.4472 no .
C(8) H(7B) 3.3125 no .
C(8) H(7C) 3.0396 no .
C(9) H(5B) 2.5971 no .
C(9) H(7B) 3.4784 no .
C(9) H(7C) 2.5305 no .
C(9) H(10A) 3.2939 no .
C(9) H(10B) 2.5275 no .
C(9) H(10C) 2.6942 no .
C(9) H(11A) 3.2993 no .
C(9) H(11B) 2.6681 no .
C(9) H(11C) 2.5533 no .
C(10) H(7B) 3.5553 no .
C(10) H(9A) 2.6318 no .
C(10) H(9B) 2.5875 no .
C(10) H(9C) 3.2991 no .
C(10) H(11A) 2.6707 no .
C(10) H(11B) 3.3378 no .
C(10) H(11C) 2.6711 no .
C(11) H(12) 3.48(4) no .
C(11) H(9A) 3.3021 no .
C(11) H(9B) 2.5927 no .
C(11) H(9C) 2.6270 no .
C(11) H(10A) 2.6452 no .
C(11) H(10B) 2.6947 no .
C(11) H(10C) 3.3382 no .
C(12) H(14) 3.18(3) no .
C(12) H(15) 3.26(4) no .
C(13) H(15) 3.25(4) no .
C(13) H(16) 3.25(3) no .
C(13) H(6B) 3.4455 no 2_556
C(13) H(6C) 2.7122 no 2_556
C(14) H(12) 3.21(4) no .
C(14) H(15) 3.16(5) no 2_556
C(14) H(16) 3.24(3) no .
C(14) H(6B) 3.1432 no 2_556
C(14) H(6C) 2.8762 no 2_556
C(15) H(12) 3.22(4) no .
C(15) H(13) 3.22(4) no .
C(15) H(14) 3.31(5) no 2_556
C(15) H(15) 3.16(4) no 2_556
C(15) H(6B) 3.2918 no .
C(16) H(13) 3.22(3) no .
C(16) H(14) 3.19(3) no .
C(16) H(5C) 3.4865 no .
C(16) H(6B) 2.7174 no .
H(12) H(13) 2.55(4) no .
H(12) H(16) 2.59(5) no .
H(12) H(11A) 2.9188 no .
H(12) H(11B) 3.1726 no .
H(13) H(14) 2.50(5) no .
H(13) H(6B) 3.2499 no 2_556
H(13) H(6C) 2.1551 no 2_556
H(13) H(7B) 3.4057 no 2_556
H(14) H(15) 2.57(4) no .
H(14) H(15) 2.90(7) no 2_556
H(14) H(6A) 3.3427 no 2_556
H(14) H(6B) 2.6455 no 2_556
H(14) H(6C) 2.4935 no 2_556
H(15) H(15) 2.83(6) no 2_556
H(15) H(16) 2.61(5) no .
H(15) H(6B) 3.3028 no .
H(16) H(5C) 2.5736 no .
H(16) H(6A) 3.5154 no .
H(16) H(6B) 2.1097 no .
H(5A) H(6A) 2.2705 no .
H(5A) H(6B) 2.8206 no .
H(5A) H(6C) 3.4288 no .
H(5A) H(7A) 2.6567 no .
H(5A) H(7C) 2.9615 no .
H(5A) H(9C) 3.4556 no .
H(5B) H(6A) 3.4322 no .
H(5B) H(6B) 3.5914 no .
H(5B) H(7A) 3.0457 no .
H(5B) H(7B) 3.5409 no .
H(5B) H(7C) 2.4340 no .
H(5B) H(9A) 2.7538 no .
H(5B) H(9B) 3.4430 no .
H(5B) H(9C) 1.8830 no .
H(5B) H(11B) 3.1941 no .
H(5C) H(6A) 2.9700 no .
H(5C) H(6B) 2.5715 no .
H(5C) H(7C) 3.5475 no .
H(5C) H(9C) 3.0446 no .
H(5C) H(11B) 3.0717 no .
H(6A) H(7A) 2.3047 no .
H(6A) H(7B) 3.0729 no .
H(6A) H(7C) 3.4458 no .
H(6B) H(7A) 3.4314 no .
H(6B) H(7B) 3.5996 no .
H(6C) H(7A) 2.6651 no .
H(6C) H(7B) 2.5123 no .
H(6C) H(7C) 3.5233 no .
H(7A) H(9A) 3.4021 no .
H(7B) H(9A) 2.8529 no .
H(7B) H(10C) 2.9092 no .
H(7C) H(9A) 1.8219 no .
H(7C) H(9B) 3.3757 no .
H(7C) H(9C) 2.6581 no .
H(7C) H(10C) 3.2683 no .
H(9A) H(10A) 3.5616 no .
H(9A) H(10B) 2.7939 no .
H(9A) H(10C) 2.5184 no .
H(9A) H(11B) 3.5670 no .
H(9A) H(11C) 3.4619 no .
H(9B) H(10A) 3.4494 no .
H(9B) H(10B) 2.2928 no .
H(9B) H(10C) 2.9722 no .
H(9B) H(11A) 3.4699 no .
H(9B) H(11B) 2.9420 no .
H(9B) H(11C) 2.3221 no .
H(9C) H(10B) 3.4389 no .
H(9C) H(10C) 3.5887 no .
H(9C) H(11A) 3.5501 no .
H(9C) H(11B) 2.4817 no .
H(9C) H(11C) 2.8247 no .
H(10A) H(11A) 2.4546 no .
H(10A) H(11B) 3.5466 no .
H(10A) H(11C) 2.9155 no .
H(10B) H(11A) 2.9881 no .
H(10B) H(11B) 3.5842 no .
H(10B) H(11C) 2.5081 no .
H(10C) H(11A) 3.5544 no .
H(10C) H(11C) 3.5782 no .
C(5) H(12) 3.19(4) no 7_557
C(5) H(16) 3.37(5) no 7_557
C(5) H(5C) 3.2184 no 7_557
C(5) H(9A) 3.3498 no 6_547
C(5) H(11B) 3.3263 no 7_557
C(6) H(10B) 3.3860 no 1_545
C(7) H(9B) 3.5052 no 6_547
C(7) H(11A) 3.4074 no 4_565
C(9) H(5A) 3.2178 no 6_557
C(9) H(7A) 3.1363 no 6_557
C(10) H(13) 3.11(5) no 4_565
C(10) H(14) 2.92(3) no 2_566
C(10) H(15) 3.17(4) no 1_565
C(11) H(15) 3.09(3) no 1_565
C(11) H(7A) 3.4993 no 4_564
C(12) H(5A) 3.5054 no 7_557
C(12) H(5B) 3.0961 no 7_557
C(12) H(6A) 3.5058 no 4_554
C(12) H(10C) 3.4727 no 4_564
C(13) H(14) 3.24(4) no 3_556
C(13) H(6A) 3.3161 no 4_554
C(13) H(6C) 3.1283 no 4_554
C(13) H(10B) 3.5000 no 4_564
C(13) H(10C) 3.1599 no 4_564
C(14) H(13) 3.30(4) no 3_556
C(14) H(6A) 3.5025 no 4_554
C(14) H(6C) 2.9257 no 4_554
C(14) H(10A) 3.5066 no 2_546
C(14) H(10B) 3.2458 no 2_546
C(15) H(7A) 3.2726 no 4_554
C(15) H(10B) 3.5569 no 1_545
C(15) H(11C) 3.2862 no 1_545
C(16) H(5B) 3.0631 no 7_557
C(16) H(9C) 3.3307 no 7_557
H(12) C(5) 3.19(4) no 7_557
H(12) H(5A) 2.8410 no 7_557
H(12) H(5B) 2.8745 no 7_557
H(12) H(5C) 3.3330 no 7_557
H(12) H(7B) 3.5874 no 4_564
H(12) H(7C) 3.4619 no 4_564
H(12) H(9A) 3.0933 no 4_564
H(12) H(10C) 3.1338 no 4_564
H(13) C(10) 3.11(5) no 4_564
H(13) C(14) 3.30(4) no 3_556
H(13) H(14) 2.65(6) no 3_556
H(13) H(6C) 3.3024 no 4_554
H(13) H(10A) 3.4703 no 4_564
H(13) H(10B) 2.9590 no 4_564
H(13) H(10C) 2.4887 no 4_564
H(14) C(10) 2.92(3) no 2_546
H(14) C(13) 3.24(4) no 3_556
H(14) H(13) 2.65(6) no 3_556
H(14) H(14) 3.53(6) no 3_556
H(14) H(6C) 2.9145 no 4_554
H(14) H(10A) 2.8356 no 2_546
H(14) H(10B) 2.3460 no 2_546
H(14) H(10C) 3.1422 no 2_546
H(15) C(10) 3.17(4) no 1_545
H(15) C(11) 3.09(3) no 1_545
H(15) H(7A) 3.2971 no 4_554
H(15) H(7B) 3.4399 no 4_554
H(15) H(10A) 2.8409 no 1_545
H(15) H(10A) 3.2929 no 2_546
H(15) H(10B) 2.7355 no 1_545
H(15) H(11A) 2.8037 no 1_545
H(15) H(11C) 2.5907 no 1_545
H(16) C(5) 3.37(5) no 7_557
H(16) H(5B) 2.7530 no 7_557
H(16) H(5C) 3.1650 no 7_557
H(16) H(9C) 2.9460 no 7_557
H(16) H(11B) 3.4019 no 7_557
H(16) H(11C) 3.4802 no 1_545
H(5A) C(9) 3.2178 no 6_547
H(5A) C(12) 3.5054 no 7_557
H(5A) H(12) 2.8410 no 7_557
H(5A) H(7C) 2.9080 no 6_547
H(5A) H(9A) 2.4766 no 6_547
H(5A) H(9B) 3.3207 no 6_547
H(5A) H(9C) 3.4181 no 6_547
H(5A) H(11B) 2.9998 no 7_557
H(5B) C(12) 3.0961 no 7_557
H(5B) C(16) 3.0631 no 7_557
H(5B) H(12) 2.8745 no 7_557
H(5B) H(16) 2.7530 no 7_557
H(5B) H(5C) 3.2912 no 7_557
H(5B) H(9A) 3.4822 no 6_547
H(5C) C(5) 3.2184 no 7_557
H(5C) H(12) 3.3330 no 7_557
H(5C) H(16) 3.1650 no 7_557
H(5C) H(5B) 3.2912 no 7_557
H(5C) H(5C) 2.3578 no 7_557
H(5C) H(11B) 2.7742 no 7_557
H(6A) C(12) 3.5058 no 4_555
H(6A) C(13) 3.3161 no 4_555
H(6A) C(14) 3.5024 no 4_555
H(6A) H(7C) 3.5995 no 6_547
H(6A) H(9A) 3.5401 no 6_547
H(6A) H(9B) 3.3828 no 1_545
H(6A) H(9C) 3.4957 no 6_547
H(6A) H(10B) 3.1844 no 1_545
H(6B) H(10B) 2.9395 no 1_545
H(6C) C(13) 3.1283 no 4_555
H(6C) C(14) 2.9257 no 4_555
H(6C) H(13) 3.3024 no 4_555
H(6C) H(14) 2.9145 no 4_555
H(6C) H(10B) 3.4981 no 1_545
H(7A) C(9) 3.1363 no 6_547
H(7A) C(11) 3.4993 no 4_565
H(7A) C(15) 3.2726 no 4_555
H(7A) H(15) 3.2971 no 4_555
H(7A) H(9A) 3.1872 no 6_547
H(7A) H(9B) 2.8266 no 6_547
H(7A) H(9C) 2.8754 no 6_547
H(7A) H(11A) 3.2816 no 4_565
H(7A) H(11B) 3.5798 no 4_565
H(7A) H(11C) 3.0804 no 4_565
H(7B) H(12) 3.5874 no 4_565
H(7B) H(15) 3.4399 no 4_555
H(7B) H(10A) 3.4733 no 3_567
H(7B) H(11A) 3.0295 no 4_565
H(7B) H(11C) 3.5991 no 4_565
H(7C) H(12) 3.4619 no 4_565
H(7C) H(5A) 2.9080 no 6_557
H(7C) H(6A) 3.5995 no 6_557
H(7C) H(9B) 3.3303 no 6_547
H(7C) H(11A) 3.3494 no 4_565
H(7C) H(11B) 3.3922 no 4_565
H(9A) C(5) 3.3498 no 6_557
H(9A) H(12) 3.0933 no 4_565
H(9A) H(5A) 2.4766 no 6_557
H(9A) H(5B) 3.4822 no 6_557
H(9A) H(6A) 3.5401 no 6_557
H(9A) H(7A) 3.1872 no 6_557
H(9B) C(7) 3.5052 no 6_557
H(9B) H(5A) 3.3207 no 6_557
H(9B) H(6A) 3.3828 no 1_565
H(9B) H(7A) 2.8266 no 6_557
H(9B) H(7C) 3.3303 no 6_557
H(9B) H(11C) 3.3243 no 7_567
H(9C) C(16) 3.3307 no 7_557
H(9C) H(16) 2.9460 no 7_557
H(9C) H(5A) 3.4181 no 6_557
H(9C) H(6A) 3.4957 no 6_557
H(9C) H(7A) 2.8754 no 6_557
H(9C) H(11C) 3.5588 no 7_567
H(10A) C(14) 3.5066 no 2_566
H(10A) H(13) 3.4703 no 4_565
H(10A) H(14) 2.8356 no 2_566
H(10A) H(15) 2.8409 no 1_565
H(10A) H(15) 3.2929 no 2_566
H(10A) H(7B) 3.4733 no 3_567
H(10B) C(6) 3.3860 no 1_565
H(10B) C(13) 3.5000 no 4_565
H(10B) C(14) 3.2458 no 2_566
H(10B) C(15) 3.5569 no 1_565
H(10B) H(13) 2.9590 no 4_565
H(10B) H(14) 2.3460 no 2_566
H(10B) H(15) 2.7355 no 1_565
H(10B) H(6A) 3.1844 no 1_565
H(10B) H(6B) 2.9395 no 1_565
H(10B) H(6C) 3.4981 no 1_565
H(10C) C(12) 3.4727 no 4_565
H(10C) C(13) 3.1599 no 4_565
H(10C) H(12) 3.1338 no 4_565
H(10C) H(13) 2.4887 no 4_565
H(10C) H(14) 3.1422 no 2_566
H(11A) C(7) 3.4074 no 4_564
H(11A) H(15) 2.8037 no 1_565
H(11A) H(7A) 3.2816 no 4_564
H(11A) H(7B) 3.0295 no 4_564
H(11A) H(7C) 3.3494 no 4_564
H(11B) C(5) 3.3263 no 7_557
H(11B) H(16) 3.4019 no 7_557
H(11B) H(5A) 2.9998 no 7_557
H(11B) H(5C) 2.7742 no 7_557
H(11B) H(7A) 3.5798 no 4_564
H(11B) H(7C) 3.3922 no 4_564
H(11C) C(15) 3.2862 no 1_565
H(11C) H(15) 2.5907 no 1_565
H(11C) H(16) 3.4802 no 1_565
H(11C) H(7A) 3.0804 no 4_564
H(11C) H(7B) 3.5991 no 4_564
H(11C) H(9B) 3.3243 no 7_567
H(11C) H(9C) 3.5588 no 7_567
H(11C) H(11C) 3.5665 no 7_567

loop_
_geom_torsion_atom_site_label_1
_geom_torsion_atom_site_label_2
_geom_torsion_atom_site_label_3
_geom_torsion_atom_site_label_4
_geom_torsion
_geom_torsion_publ_flag
_geom_torsion_site_symmetry_1
_geom_torsion_site_symmetry_3
_geom_torsion_site_symmetry_4
C(1) Zr(1) C(1) C(3) -162.7(7) no . 2_556 2_556
C(1) Zr(1) C(1) C(2) -1.07(18) no . 2_556 2_556
C(1) Zr(1) C(1) C(3) -162.7(7) no 2_556 . .
C(1) Zr(1) C(1) C(2) -1.07(18) no 2_556 . .
C(1) Zr(1) C(2) C(1) 0.00(16) no . . .
C(1) Zr(1) C(2) C(2) -177.0(4) no . . 2_556
C(2) Zr(1) C(1) C(3) -161.7(8) no . . .
C(2) Zr(1) C(1) C(2) 0.00(17) no . . .
C(1) Zr(1) C(2) C(1) 178.8(2) no . 2_556 2_556
C(1) Zr(1) C(2) C(2) 1.87(15) no . 2_556 .
C(2) Zr(1) C(1) C(3) -163.4(7) no 2_556 . .
C(2) Zr(1) C(1) C(2) -1.74(14) no 2_556 . .
C(1) Zr(1) C(12) C(13) -158.64(14) no . . .
C(1) Zr(1) C(12) C(16) 86.26(13) no . . .
C(12) Zr(1) C(1) C(3) -70.0(7) no . . .
C(12) Zr(1) C(1) C(2) 91.63(16) no . . .
C(1) Zr(1) C(12) C(13) -58.88(14) no . 2_556 2_556
C(1) Zr(1) C(12) C(16) -173.98(12) no . 2_556 2_556
C(12) Zr(1) C(1) C(3) 116.0(7) no 2_556 . .
C(12) Zr(1) C(1) C(2) -82.38(16) no 2_556 . .
C(1) Zr(1) C(13) C(12) 22.57(14) no . . .
C(1) Zr(1) C(13) C(14) 137.45(10) no . . .
C(13) Zr(1) C(1) C(3) -81.9(7) no . . .
C(13) Zr(1) C(1) C(2) 79.72(16) no . . .
C(1) Zr(1) C(13) C(12) 119.17(13) no . 2_556 2_556
C(1) Zr(1) C(13) C(14) -125.95(11) no . 2_556 2_556
C(13) Zr(1) C(1) C(3) 88.3(7) no 2_556 . .
C(13) Zr(1) C(1) C(2) -110.07(16) no 2_556 . .
C(1) Zr(1) C(14) C(13) -58.10(16) no . . .
C(1) Zr(1) C(14) C(15) 56.0(2) no . . .
C(14) Zr(1) C(1) C(3) -52.8(7) no . . .
C(14) Zr(1) C(1) C(2) 108.81(15) no . . .
C(1) Zr(1) C(14) C(13) 52.96(13) no . 2_556 2_556
C(1) Zr(1) C(14) C(15) 167.02(14) no . 2_556 2_556
C(14) Zr(1) C(1) C(3) 62.3(7) no 2_556 . .
C(14) Zr(1) C(1) C(2) -136.03(15) no 2_556 . .
C(1) Zr(1) C(15) C(14) -138.96(14) no . . .
C(1) Zr(1) C(15) C(16) -24.3(2) no . . .
C(15) Zr(1) C(1) C(3) -24.6(7) no . . .
C(15) Zr(1) C(1) C(2) 137.04(15) no . . .
C(1) Zr(1) C(15) C(14) -16.7(3) no . 2_556 2_556
C(1) Zr(1) C(15) C(16) 98.04(16) no . 2_556 2_556
C(15) Zr(1) C(1) C(3) 71.2(7) no 2_556 . .
C(15) Zr(1) C(1) C(2) -127.10(15) no 2_556 . .
C(1) Zr(1) C(16) C(12) -88.17(14) no . . .
C(1) Zr(1) C(16) C(15) 156.88(18) no . . .
C(16) Zr(1) C(1) C(3) -37.4(7) no . . .
C(16) Zr(1) C(1) C(2) 124.22(17) no . . .
C(1) Zr(1) C(16) C(12) 7.44(18) no . 2_556 2_556
C(1) Zr(1) C(16) C(15) -107.51(16) no . 2_556 2_556
C(16) Zr(1) C(1) C(3) 112.0(7) no 2_556 . .
C(16) Zr(1) C(1) C(2) -86.34(18) no 2_556 . .
C(1) Zr(1) C(2) C(1) 178.8(2) no 2_556 . .
C(1) Zr(1) C(2) C(2) 1.87(15) no 2_556 . 2_556
C(2) Zr(1) C(1) C(3) -163.4(7) no . 2_556 2_556
C(2) Zr(1) C(1) C(2) -1.74(14) no . 2_556 2_556
C(1) Zr(1) C(2) C(1) 0.00(16) no 2_556 2_556 2_556
C(1) Zr(1) C(2) C(2) -177.0(4) no 2_556 2_556 .
C(2) Zr(1) C(1) C(3) -161.7(8) no 2_556 2_556 2_556
C(2) Zr(1) C(1) C(2) 0.00(17) no 2_556 2_556 2_556
C(1) Zr(1) C(12) C(13) -58.88(14) no 2_556 . .
C(1) Zr(1) C(12) C(16) -173.98(12) no 2_556 . .
C(12) Zr(1) C(1) C(3) 116.0(7) no . 2_556 2_556
C(12) Zr(1) C(1) C(2) -82.38(16) no . 2_556 2_556
C(1) Zr(1) C(12) C(13) -158.64(14) no 2_556 2_556 2_556
C(1) Zr(1) C(12) C(16) 86.26(13) no 2_556 2_556 2_556
C(12) Zr(1) C(1) C(3) -70.0(7) no 2_556 2_556 2_556
C(12) Zr(1) C(1) C(2) 91.63(16) no 2_556 2_556 2_556
C(1) Zr(1) C(13) C(12) 119.17(13) no 2_556 . .
C(1) Zr(1) C(13) C(14) -125.95(11) no 2_556 . .
C(13) Zr(1) C(1) C(3) 88.3(7) no . 2_556 2_556
C(13) Zr(1) C(1) C(2) -110.07(16) no . 2_556 2_556
C(1) Zr(1) C(13) C(12) 22.57(14) no 2_556 2_556 2_556
C(1) Zr(1) C(13) C(14) 137.45(10) no 2_556 2_556 2_556
C(13) Zr(1) C(1) C(3) -81.9(7) no 2_556 2_556 2_556
C(13) Zr(1) C(1) C(2) 79.72(16) no 2_556 2_556 2_556
C(1) Zr(1) C(14) C(13) 52.96(13) no 2_556 . .
C(1) Zr(1) C(14) C(15) 167.02(14) no 2_556 . .
C(14) Zr(1) C(1) C(3) 62.3(7) no . 2_556 2_556
C(14) Zr(1) C(1) C(2) -136.03(15) no . 2_556 2_556
C(1) Zr(1) C(14) C(13) -58.10(16) no 2_556 2_556 2_556
C(1) Zr(1) C(14) C(15) 56.0(2) no 2_556 2_556 2_556
C(14) Zr(1) C(1) C(3) -52.8(7) no 2_556 2_556 2_556
C(14) Zr(1) C(1) C(2) 108.81(15) no 2_556 2_556 2_556
C(1) Zr(1) C(15) C(14) -16.7(3) no 2_556 . .
C(1) Zr(1) C(15) C(16) 98.04(16) no 2_556 . .
C(15) Zr(1) C(1) C(3) 71.2(7) no . 2_556 2_556
C(15) Zr(1) C(1) C(2) -127.10(15) no . 2_556 2_556
C(1) Zr(1) C(15) C(14) -138.96(14) no 2_556 2_556 2_556
C(1) Zr(1) C(15) C(16) -24.3(2) no 2_556 2_556 2_556
C(15) Zr(1) C(1) C(3) -24.6(7) no 2_556 2_556 2_556
C(15) Zr(1) C(1) C(2) 137.04(15) no 2_556 2_556 2_556
C(1) Zr(1) C(16) C(12) 7.44(18) no 2_556 . .
C(1) Zr(1) C(16) C(15) -107.51(16) no 2_556 . .
C(16) Zr(1) C(1) C(3) 112.0(7) no . 2_556 2_556
C(16) Zr(1) C(1) C(2) -86.34(18) no . 2_556 2_556
C(1) Zr(1) C(16) C(12) -88.17(14) no 2_556 2_556 2_556
C(1) Zr(1) C(16) C(15) 156.88(18) no 2_556 2_556 2_556
C(16) Zr(1) C(1) C(3) -37.4(7) no 2_556 2_556 2_556
C(16) Zr(1) C(1) C(2) 124.22(17) no 2_556 2_556 2_556
C(2) Zr(1) C(2) C(1) 177.0(4) no . 2_556 2_556
C(2) Zr(1) C(2) C(2) 0.00(18) no . 2_556 .
C(2) Zr(1) C(2) C(1) 177.0(4) no 2_556 . .
C(2) Zr(1) C(2) C(2) 0.00(18) no 2_556 . 2_556
C(2) Zr(1) C(12) C(13) -124.03(13) no . . .
C(2) Zr(1) C(12) C(16) 120.86(13) no . . .
C(12) Zr(1) C(2) C(1) -83.38(16) no . . .
C(12) Zr(1) C(2) C(2) 99.65(18) no . . 2_556
C(2) Zr(1) C(12) C(13) -92.89(13) no . 2_556 2_556
C(2) Zr(1) C(12) C(16) 152.01(13) no . 2_556 2_556
C(12) Zr(1) C(2) C(1) 98.71(16) no 2_556 . .
C(12) Zr(1) C(2) C(2) -78.26(17) no 2_556 . 2_556
C(2) Zr(1) C(13) C(12) 57.04(12) no . . .
C(2) Zr(1) C(13) C(14) 171.92(10) no . . .
C(13) Zr(1) C(2) C(1) -110.02(15) no . . .
C(13) Zr(1) C(2) C(2) 73.00(18) no . . 2_556
C(2) Zr(1) C(13) C(12) 87.16(12) no . 2_556 2_556
C(2) Zr(1) C(13) C(14) -157.96(10) no . 2_556 2_556
C(13) Zr(1) C(2) C(1) 66.70(16) no 2_556 . .
C(13) Zr(1) C(2) C(2) -110.28(17) no 2_556 . 2_556
C(2) Zr(1) C(14) C(13) -10.91(16) no . . .
C(2) Zr(1) C(14) C(15) 103.15(16) no . . .
C(14) Zr(1) C(2) C(1) -104.08(17) no . . .
C(14) Zr(1) C(2) C(2) 78.94(19) no . . 2_556
C(2) Zr(1) C(14) C(13) 25.87(15) no . 2_556 2_556
C(2) Zr(1) C(14) C(15) 139.92(13) no . 2_556 2_556
C(14) Zr(1) C(2) C(1) 53.16(19) no 2_556 . .
C(14) Zr(1) C(2) C(2) -123.81(16) no 2_556 . 2_556
C(2) Zr(1) C(15) C(14) -107.89(15) no . . .
C(2) Zr(1) C(15) C(16) 6.8(3) no . . .
C(15) Zr(1) C(2) C(1) -59.5(3) no . . .
C(15) Zr(1) C(2) C(2) 123.58(16) no . . 2_556
C(2) Zr(1) C(15) C(14) -63.13(19) no . 2_556 2_556
C(2) Zr(1) C(15) C(16) 51.6(3) no . 2_556 2_556
C(15) Zr(1) C(2) C(1) 87.05(18) no 2_556 . .
C(15) Zr(1) C(2) C(2) -89.9(2) no 2_556 . 2_556
C(2) Zr(1) C(16) C(12) -59.91(15) no . . .
C(2) Zr(1) C(16) C(15) -174.86(15) no . . .
C(16) Zr(1) C(2) C(1) -55.78(18) no . . .
C(16) Zr(1) C(2) C(2) 127.25(17) no . . 2_556
C(2) Zr(1) C(16) C(12) -31.88(17) no . 2_556 2_556
C(2) Zr(1) C(16) C(15) -146.83(14) no . 2_556 2_556
C(16) Zr(1) C(2) C(1) 115.02(15) no 2_556 . .
C(16) Zr(1) C(2) C(2) -62.0(2) no 2_556 . 2_556
C(2) Zr(1) C(12) C(13) -92.89(13) no 2_556 . .
C(2) Zr(1) C(12) C(16) 152.01(13) no 2_556 . .
C(12) Zr(1) C(2) C(1) 98.71(16) no . 2_556 2_556
C(12) Zr(1) C(2) C(2) -78.26(17) no . 2_556 .
C(2) Zr(1) C(12) C(13) -124.03(13) no 2_556 2_556 2_556
C(2) Zr(1) C(12) C(16) 120.86(13) no 2_556 2_556 2_556
C(12) Zr(1) C(2) C(1) -83.38(16) no 2_556 2_556 2_556
C(12) Zr(1) C(2) C(2) 99.65(18) no 2_556 2_556 .
C(2) Zr(1) C(13) C(12) 87.16(12) no 2_556 . .
C(2) Zr(1) C(13) C(14) -157.96(10) no 2_556 . .
C(13) Zr(1) C(2) C(1) 66.70(16) no . 2_556 2_556
C(13) Zr(1) C(2) C(2) -110.28(17) no . 2_556 .
C(2) Zr(1) C(13) C(12) 57.04(12) no 2_556 2_556 2_556
C(2) Zr(1) C(13) C(14) 171.92(10) no 2_556 2_556 2_556
C(13) Zr(1) C(2) C(1) -110.02(15) no 2_556 2_556 2_556
C(13) Zr(1) C(2) C(2) 73.00(18) no 2_556 2_556 .
C(2) Zr(1) C(14) C(13) 25.87(15) no 2_556 . .
C(2) Zr(1) C(14) C(15) 139.92(13) no 2_556 . .
C(14) Zr(1) C(2) C(1) 53.16(19) no . 2_556 2_556
C(14) Zr(1) C(2) C(2) -123.81(16) no . 2_556 .
C(2) Zr(1) C(14) C(13) -10.91(16) no 2_556 2_556 2_556
C(2) Zr(1) C(14) C(15) 103.15(16) no 2_556 2_556 2_556
C(14) Zr(1) C(2) C(1) -104.08(17) no 2_556 2_556 2_556
C(14) Zr(1) C(2) C(2) 78.94(19) no 2_556 2_556 .
C(2) Zr(1) C(15) C(14) -63.13(19) no 2_556 . .
C(2) Zr(1) C(15) C(16) 51.6(3) no 2_556 . .
C(15) Zr(1) C(2) C(1) 87.05(18) no . 2_556 2_556
C(15) Zr(1) C(2) C(2) -89.9(2) no . 2_556 .
C(2) Zr(1) C(15) C(14) -107.89(15) no 2_556 2_556 2_556
C(2) Zr(1) C(15) C(16) 6.8(3) no 2_556 2_556 2_556
C(15) Zr(1) C(2) C(1) -59.5(3) no 2_556 2_556 2_556
C(15) Zr(1) C(2) C(2) 123.58(16) no 2_556 2_556 .
C(2) Zr(1) C(16) C(12) -31.88(17) no 2_556 . .
C(2) Zr(1) C(16) C(15) -146.83(14) no 2_556 . .
C(16) Zr(1) C(2) C(1) 115.02(15) no . 2_556 2_556
C(16) Zr(1) C(2) C(2) -62.0(2) no . 2_556 .
C(2) Zr(1) C(16) C(12) -59.91(15) no 2_556 2_556 2_556
C(2) Zr(1) C(16) C(15) -174.86(15) no 2_556 2_556 2_556
C(16) Zr(1) C(2) C(1) -55.78(18) no 2_556 2_556 2_556
C(16) Zr(1) C(2) C(2) 127.25(17) no 2_556 2_556 .
C(12) Zr(1) C(13) C(12) 0.00(13) no . . .
C(12) Zr(1) C(13) C(14) 114.9(2) no . . .
C(13) Zr(1) C(12) C(13) 0.00(12) no . . .
C(13) Zr(1) C(12) C(16) -115.1(3) no . . .
C(12) Zr(1) C(13) C(12) 165.30(15) no . 2_556 2_556
C(12) Zr(1) C(13) C(14) -79.8(2) no . 2_556 2_556
C(13) Zr(1) C(12) C(13) 155.78(14) no 2_556 . .
C(13) Zr(1) C(12) C(16) 40.7(3) no 2_556 . .
C(12) Zr(1) C(14) C(13) -36.83(11) no . . .
C(12) Zr(1) C(14) C(15) 77.23(15) no . . .
C(14) Zr(1) C(12) C(13) 37.28(12) no . . .
C(14) Zr(1) C(12) C(16) -77.83(15) no . . .
C(12) Zr(1) C(14) C(13) 137.20(13) no . 2_556 2_556
C(12) Zr(1) C(14) C(15) -108.75(15) no . 2_556 2_556
C(14) Zr(1) C(12) C(13) 109.74(14) no 2_556 . .
C(14) Zr(1) C(12) C(16) -5.4(2) no 2_556 . .
C(12) Zr(1) C(15) C(14) -77.73(18) no . . .
C(12) Zr(1) C(15) C(16) 36.97(14) no . . .
C(15) Zr(1) C(12) C(13) 78.11(15) no . . .
C(15) Zr(1) C(12) C(16) -36.99(12) no . . .
C(12) Zr(1) C(15) C(14) 103.51(19) no . 2_556 2_556
C(12) Zr(1) C(15) C(16) -141.80(14) no . 2_556 2_556
C(15) Zr(1) C(12) C(13) 64.27(18) no 2_556 . .
C(15) Zr(1) C(12) C(16) -50.83(18) no 2_556 . .
C(12) Zr(1) C(16) C(12) 0.00(13) no . . .
C(12) Zr(1) C(16) C(15) -115.0(3) no . . .
C(16) Zr(1) C(12) C(13) 115.1(3) no . . .
C(16) Zr(1) C(12) C(16) 0.00(14) no . . .
C(12) Zr(1) C(16) C(12) -168.14(16) no . 2_556 2_556
C(12) Zr(1) C(16) C(15) 76.9(3) no . 2_556 2_556
C(16) Zr(1) C(12) C(13) 17.7(3) no 2_556 . .
C(16) Zr(1) C(12) C(16) -97.4(3) no 2_556 . .
C(12) Zr(1) C(13) C(12) 165.30(15) no 2_556 . .
C(12) Zr(1) C(13) C(14) -79.8(2) no 2_556 . .
C(13) Zr(1) C(12) C(13) 155.78(14) no . 2_556 2_556
C(13) Zr(1) C(12) C(16) 40.7(3) no . 2_556 2_556
C(12) Zr(1) C(13) C(12) 0.00(13) no 2_556 2_556 2_556
C(12) Zr(1) C(13) C(14) 114.9(2) no 2_556 2_556 2_556
C(13) Zr(1) C(12) C(13) 0.00(12) no 2_556 2_556 2_556
C(13) Zr(1) C(12) C(16) -115.1(3) no 2_556 2_556 2_556
C(12) Zr(1) C(14) C(13) 137.20(13) no 2_556 . .
C(12) Zr(1) C(14) C(15) -108.75(15) no 2_556 . .
C(14) Zr(1) C(12) C(13) 109.74(14) no . 2_556 2_556
C(14) Zr(1) C(12) C(16) -5.4(2) no . 2_556 2_556
C(12) Zr(1) C(14) C(13) -36.83(11) no 2_556 2_556 2_556
C(12) Zr(1) C(14) C(15) 77.23(15) no 2_556 2_556 2_556
C(14) Zr(1) C(12) C(13) 37.28(12) no 2_556 2_556 2_556
C(14) Zr(1) C(12) C(16) -77.83(15) no 2_556 2_556 2_556
C(12) Zr(1) C(15) C(14) 103.51(19) no 2_556 . .
C(12) Zr(1) C(15) C(16) -141.80(14) no 2_556 . .
C(15) Zr(1) C(12) C(13) 64.27(18) no . 2_556 2_556
C(15) Zr(1) C(12) C(16) -50.83(18) no . 2_556 2_556
C(12) Zr(1) C(15) C(14) -77.73(18) no 2_556 2_556 2_556
C(12) Zr(1) C(15) C(16) 36.97(14) no 2_556 2_556 2_556
C(15) Zr(1) C(12) C(13) 78.11(15) no 2_556 2_556 2_556
C(15) Zr(1) C(12) C(16) -36.99(12) no 2_556 2_556 2_556
C(12) Zr(1) C(16) C(12) -168.14(16) no 2_556 . .
C(12) Zr(1) C(16) C(15) 76.9(3) no 2_556 . .
C(16) Zr(1) C(12) C(13) 17.7(3) no . 2_556 2_556
C(16) Zr(1) C(12) C(16) -97.4(3) no . 2_556 2_556
C(12) Zr(1) C(16) C(12) -0.00(13) no 2_556 2_556 2_556
C(12) Zr(1) C(16) C(15) -115.0(3) no 2_556 2_556 2_556
C(16) Zr(1) C(12) C(13) 115.1(3) no 2_556 2_556 2_556
C(16) Zr(1) C(12) C(16) 0.00(14) no 2_556 2_556 2_556
C(13) Zr(1) C(14) C(13) 0.00(10) no . . .
C(13) Zr(1) C(14) C(15) 114.1(3) no . . .
C(14) Zr(1) C(13) C(12) -114.88(19) no . . .
C(14) Zr(1) C(13) C(14) 0.00(11) no . . .
C(13) Zr(1) C(14) C(13) -177.80(9) no . 2_556 2_556
C(13) Zr(1) C(14) C(15) -63.75(19) no . 2_556 2_556
C(14) Zr(1) C(13) C(12) -102.34(14) no 2_556 . .
C(14) Zr(1) C(13) C(14) 12.54(16) no 2_556 . .
C(13) Zr(1) C(15) C(14) -37.51(13) no . . .
C(13) Zr(1) C(15) C(16) 77.19(18) no . . .
C(15) Zr(1) C(13) C(12) -77.27(13) no . . .
C(15) Zr(1) C(13) C(14) 37.61(11) no . . .
C(13) Zr(1) C(15) C(14) 135.46(14) no . 2_556 2_556
C(13) Zr(1) C(15) C(16) -109.84(17) no . 2_556 2_556
C(15) Zr(1) C(13) C(12) -134.59(11) no 2_556 . .
C(15) Zr(1) C(13) C(14) -19.71(13) no 2_556 . .
C(13) Zr(1) C(16) C(12) 36.84(12) no . . .
C(13) Zr(1) C(16) C(15) -78.11(16) no . . .
C(16) Zr(1) C(13) C(12) -36.93(12) no . . .
C(16) Zr(1) C(13) C(14) 77.95(13) no . . .
C(13) Zr(1) C(16) C(12) -157.17(11) no . 2_556 2_556
C(13) Zr(1) C(16) C(15) 87.88(17) no . 2_556 2_556
C(16) Zr(1) C(13) C(12) -170.65(11) no 2_556 . .
C(16) Zr(1) C(13) C(14) -55.77(14) no 2_556 . .
C(13) Zr(1) C(14) C(13) -177.80(9) no 2_556 . .
C(13) Zr(1) C(14) C(15) -63.75(19) no 2_556 . .
C(14) Zr(1) C(13) C(12) -102.34(14) no . 2_556 2_556
C(14) Zr(1) C(13) C(14) 12.54(16) no . 2_556 2_556
C(13) Zr(1) C(14) C(13) 0.00(10) no 2_556 2_556 2_556
C(13) Zr(1) C(14) C(15) 114.1(3) no 2_556 2_556 2_556
C(14) Zr(1) C(13) C(12) -114.88(19) no 2_556 2_556 2_556
C(14) Zr(1) C(13) C(14) 0.00(11) no 2_556 2_556 2_556
C(13) Zr(1) C(15) C(14) 135.46(14) no 2_556 . .
C(13) Zr(1) C(15) C(16) -109.84(17) no 2_556 . .
C(15) Zr(1) C(13) C(12) -134.59(11) no . 2_556 2_556
C(15) Zr(1) C(13) C(14) -19.71(13) no . 2_556 2_556
C(13) Zr(1) C(15) C(14) -37.51(13) no 2_556 2_556 2_556
C(13) Zr(1) C(15) C(16) 77.19(18) no 2_556 2_556 2_556
C(15) Zr(1) C(13) C(12) -77.27(13) no 2_556 2_556 2_556
C(15) Zr(1) C(13) C(14) 37.61(11) no 2_556 2_556 2_556
C(13) Zr(1) C(16) C(12) -157.17(11) no 2_556 . .
C(13) Zr(1) C(16) C(15) 87.88(17) no 2_556 . .
C(16) Zr(1) C(13) C(12) -170.65(11) no . 2_556 2_556
C(16) Zr(1) C(13) C(14) -55.77(14) no . 2_556 2_556
C(13) Zr(1) C(16) C(12) 36.84(12) no 2_556 2_556 2_556
C(13) Zr(1) C(16) C(15) -78.11(16) no 2_556 2_556 2_556
C(16) Zr(1) C(13) C(12) -36.93(12) no 2_556 2_556 2_556
C(16) Zr(1) C(13) C(14) 77.95(13) no 2_556 2_556 2_556
C(14) Zr(1) C(14) C(13) -170.94(10) no . 2_556 2_556
C(14) Zr(1) C(14) C(15) -56.88(16) no . 2_556 2_556
C(14) Zr(1) C(14) C(13) -170.94(10) no 2_556 . .
C(14) Zr(1) C(14) C(15) -56.88(16) no 2_556 . .
C(14) Zr(1) C(15) C(14) 0.00(16) no . . .
C(14) Zr(1) C(15) C(16) 114.7(3) no . . .
C(15) Zr(1) C(14) C(13) -114.1(3) no . . .
C(15) Zr(1) C(14) C(15) 0.00(17) no . . .
C(14) Zr(1) C(15) C(14) 124.99(16) no . 2_556 2_556
C(14) Zr(1) C(15) C(16) -120.31(17) no . 2_556 2_556
C(15) Zr(1) C(14) C(13) 162.18(12) no 2_556 . .
C(15) Zr(1) C(14) C(15) -83.77(15) no 2_556 . .
C(14) Zr(1) C(16) C(12) 77.55(17) no . . .
C(14) Zr(1) C(16) C(15) -37.40(14) no . . .
C(16) Zr(1) C(14) C(13) -77.10(16) no . . .
C(16) Zr(1) C(14) C(15) 36.95(14) no . . .
C(14) Zr(1) C(16) C(12) 176.00(13) no . 2_556 2_556
C(14) Zr(1) C(16) C(15) 61.05(17) no . 2_556 2_556
C(16) Zr(1) C(14) C(13) 134.30(12) no 2_556 . .
C(16) Zr(1) C(14) C(15) -111.65(15) no 2_556 . .
C(14) Zr(1) C(15) C(14) 124.99(16) no 2_556 . .
C(14) Zr(1) C(15) C(16) -120.31(17) no 2_556 . .
C(15) Zr(1) C(14) C(13) 162.18(12) no . 2_556 2_556
C(15) Zr(1) C(14) C(15) -83.77(15) no . 2_556 2_556
C(14) Zr(1) C(15) C(14) 0.00(16) no 2_556 2_556 2_556
C(14) Zr(1) C(15) C(16) 114.7(3) no 2_556 2_556 2_556
C(15) Zr(1) C(14) C(13) -114.1(3) no 2_556 2_556 2_556
C(15) Zr(1) C(14) C(15) 0.00(17) no 2_556 2_556 2_556
C(14) Zr(1) C(16) C(12) 176.00(13) no 2_556 . .
C(14) Zr(1) C(16) C(15) 61.05(17) no 2_556 . .
C(16) Zr(1) C(14) C(13) 134.30(12) no . 2_556 2_556
C(16) Zr(1) C(14) C(15) -111.65(15) no . 2_556 2_556
C(14) Zr(1) C(16) C(12) 77.55(17) no 2_556 2_556 2_556
C(14) Zr(1) C(16) C(15) -37.40(14) no 2_556 2_556 2_556
C(16) Zr(1) C(14) C(13) -77.10(16) no 2_556 2_556 2_556
C(16) Zr(1) C(14) C(15) 36.95(14) no 2_556 2_556 2_556
C(15) Zr(1) C(15) C(14) 92.35(16) no . 2_556 2_556
C(15) Zr(1) C(15) C(16) -152.96(18) no . 2_556 2_556
C(15) Zr(1) C(15) C(14) 92.35(16) no 2_556 . .
C(15) Zr(1) C(15) C(16) -152.96(18) no 2_556 . .
C(15) Zr(1) C(16) C(12) 115.0(3) no . . .
C(15) Zr(1) C(16) C(15) 0.00(18) no . . .
C(16) Zr(1) C(15) C(14) -114.7(4) no . . .
C(16) Zr(1) C(15) C(16) 0.00(17) no . . .
C(15) Zr(1) C(16) C(12) 143.72(13) no . 2_556 2_556
C(15) Zr(1) C(16) C(15) 28.8(2) no . 2_556 2_556
C(16) Zr(1) C(15) C(14) 77.36(19) no 2_556 . .
C(16) Zr(1) C(15) C(16) -167.94(15) no 2_556 . .
C(15) Zr(1) C(16) C(12) 143.72(13) no 2_556 . .
C(15) Zr(1) C(16) C(15) 28.8(2) no 2_556 . .
C(16) Zr(1) C(15) C(14) 77.36(19) no . 2_556 2_556
C(16) Zr(1) C(15) C(16) -167.94(15) no . 2_556 2_556
C(15) Zr(1) C(16) C(12) 115.0(3) no 2_556 2_556 2_556
C(15) Zr(1) C(16) C(15) 0.00(18) no 2_556 2_556 2_556
C(16) Zr(1) C(15) C(14) -114.7(4) no 2_556 2_556 2_556
C(16) Zr(1) C(15) C(16) 0.00(17) no 2_556 2_556 2_556
C(16) Zr(1) C(16) C(12) 133.37(17) no . 2_556 2_556
C(16) Zr(1) C(16) C(15) 18.4(3) no . 2_556 2_556
C(16) Zr(1) C(16) C(12) 133.37(17) no 2_556 . .
C(16) Zr(1) C(16) C(15) 18.4(3) no 2_556 . .
C(1) C(3) C(4) C(5) 115.3(4) no . . .
C(1) C(3) C(4) C(6) -4.2(5) no . . .
C(1) C(3) C(4) C(7) -120.8(4) no . . .
C(4) C(3) C(1) Zr(1) -27.8(10) no . . .
C(4) C(3) C(1) C(2) 175.5(4) no . . .
C(1) C(3) C(8) C(9) -178.7(3) no . . .
C(1) C(3) C(8) C(10) 60.3(4) no . . .
C(1) C(3) C(8) C(11) -58.6(4) no . . .
C(8) C(3) C(1) Zr(1) 151.7(6) no . . .
C(8) C(3) C(1) C(2) -5.1(6) no . . .
C(4) C(3) C(8) C(9) 0.7(5) no . . .
C(4) C(3) C(8) C(10) -120.3(3) no . . .
C(4) C(3) C(8) C(11) 120.8(4) no . . .
C(8) C(3) C(4) C(5) -64.1(4) no . . .
C(8) C(3) C(4) C(6) 176.4(3) no . . .
C(8) C(3) C(4) C(7) 59.8(4) no . . .
Zr(1) C(1) C(2) Zr(1) 0.000(18) no . . .
Zr(1) C(1) C(2) C(2) 5.9(7) no . . 2_556
C(3) C(1) C(2) Zr(1) 170.7(5) no . . .
C(3) C(1) C(2) C(2) 176.6(6) no . . 2_556
Zr(1) C(2) C(2) Zr(1) 0.0 no . 2_556 .
Zr(1) C(2) C(2) C(1) -5.9(7) no . 2_556 2_556
C(1) C(2) C(2) Zr(1) -5.9(8) no . 2_556 .
C(1) C(2) C(2) C(1) -11.9(14) no . 2_556 2_556
Zr(1) C(12) C(13) Zr(1) 0.0 no . . .
Zr(1) C(12) C(13) C(14) -65.2(3) no . . .
Zr(1) C(12) C(16) Zr(1) 0.0 no . . .
Zr(1) C(12) C(16) C(15) 65.9(3) no . . .
C(13) C(12) C(16) Zr(1) -66.1(3) no . . .
C(13) C(12) C(16) C(15) -0.2(5) no . . .
C(16) C(12) C(13) Zr(1) 66.2(3) no . . .
C(16) C(12) C(13) C(14) 0.9(5) no . . .
Zr(1) C(13) C(14) Zr(1) 0.0 no . . .
Zr(1) C(13) C(14) C(15) -67.9(3) no . . .
C(12) C(13) C(14) Zr(1) 66.5(3) no . . .
C(12) C(13) C(14) C(15) -1.3(5) no . . .
Zr(1) C(14) C(15) Zr(1) 0.0 no . . .
Zr(1) C(14) C(15) C(16) -67.1(3) no . . .
C(13) C(14) C(15) Zr(1) 68.3(3) no . . .
C(13) C(14) C(15) C(16) 1.2(5) no . . .
Zr(1) C(15) C(16) Zr(1) 0.0 no . . .
Zr(1) C(15) C(16) C(12) -66.5(3) no . . .
C(14) C(15) C(16) Zr(1) 65.9(3) no . . .
C(14) C(15) C(16) C(12) -0.6(5) no . . .
